data_2229334
loop_
_publ_author_name
'Froelich, Anna'
'Kowiel, Marcin'
'Bednarczyk-Cwynar, Barbara'
'Zaprutko, Lucjusz'
'Gzella, Andrzej K.'

_publ_section_title
;
 3\b-Acetoxy-12\a-chloro-<small>D</small>-friedooleanan-28,14\b-olide
;
_journal_coeditor_code BT5473
_journal_issue 3
_journal_name_full 'Acta Crystallographica Section E'
_journal_page_first o679
_journal_paper_doi 10.1107/S160053681100585X
_journal_volume 67
_journal_year 2011
_chemical_formula_iupac 'C32 H49 Cl O4'
_chemical_formula_moiety 'C32 H49 Cl O4'
_chemical_formula_sum 'C32 H49 Cl O4'
_chemical_formula_weight 533.16
_chemical_name_common
;
3\b-acetoxy-12\a-chloro-14\a-izooleanano-28,14\a-olide
;
_chemical_name_systematic
;
3\b-acetoxy-12\a-chloro-D-friedooleanano-28,14\b-olide
;
_space_group_IT_number 4
_symmetry_cell_setting monoclinic
_symmetry_space_group_name_Hall 'P 2yb'
_symmetry_space_group_name_H-M 'P 1 21 1'
_atom_sites_solution_hydrogens geom
_atom_sites_solution_primary direct
_atom_sites_solution_secondary difmap
_audit_creation_method SHELXL-97
_cell_angle_alpha 90.00
_cell_angle_beta 90.6210(10)
_cell_angle_gamma 90.00
_cell_formula_units_Z 2
_cell_length_a 14.1022(2)
_cell_length_b 6.64810(10)
_cell_length_c 15.2632(2)
_cell_measurement_reflns_used 7077
_cell_measurement_temperature 130(2)
_cell_measurement_theta_max 73.66
_cell_measurement_theta_min 2.89
_cell_volume 1430.88(4)
_computing_cell_refinement
;
CrysAlis PRO (Oxford Diffraction, 2007)
;
_computing_data_collection
;
CrysAlis PRO (Oxford Diffraction, 2007)
;
_computing_data_reduction
;
CrysAlis PRO (Oxford Diffraction, 2007)
;
_computing_molecular_graphics 'ORTEP-3 for Windows (Farrugia, 1997)'
_computing_publication_material
;
WinGX (Farrugia, 1999) and PLATON (Spek, 2009)
;
_computing_structure_refinement 'SHELXL97 (Sheldrick, 2008)'
_computing_structure_solution 'SHELXS97 (Sheldrick, 2008)'
_diffrn_ambient_temperature 130(2)
_diffrn_detector_area_resol_mean 10.5357
_diffrn_measured_fraction_theta_full 0.987
_diffrn_measured_fraction_theta_max 0.988
_diffrn_measurement_device_type 'Oxford Diffraction SuperNova Single source at offset Atlas'
_diffrn_measurement_method \w
_diffrn_radiation_monochromator mirror
_diffrn_radiation_source 'SuperNova (Cu) X-ray Source'
_diffrn_radiation_type CuK\a
_diffrn_radiation_wavelength 1.54184
_diffrn_reflns_av_R_equivalents 0.0318
_diffrn_reflns_av_sigmaI/netI 0.0420
_diffrn_reflns_limit_h_max 17
_diffrn_reflns_limit_h_min -17
_diffrn_reflns_limit_k_max 8
_diffrn_reflns_limit_k_min -8
_diffrn_reflns_limit_l_max 18
_diffrn_reflns_limit_l_min -18
_diffrn_reflns_number 10416
_diffrn_reflns_theta_full 73.83
_diffrn_reflns_theta_max 73.83
_diffrn_reflns_theta_min 2.90
_exptl_absorpt_coefficient_mu 1.449
_exptl_absorpt_correction_T_max 1.00000
_exptl_absorpt_correction_T_min 0.45149
_exptl_absorpt_correction_type multi-scan
_exptl_absorpt_process_details
;
(CrysAlis PRO; Oxford Diffraction, 2007)
;
_exptl_crystal_colour colourless
_exptl_crystal_density_diffrn 1.237
_exptl_crystal_density_method 'not measured'
_exptl_crystal_description needle
_exptl_crystal_F_000 580
_exptl_crystal_size_max 0.35
_exptl_crystal_size_mid 0.10
_exptl_crystal_size_min 0.05
_refine_diff_density_max 0.412
_refine_diff_density_min -0.354
_refine_ls_abs_structure_details 'Flack (1983), 2413 Friedel pairs'
_refine_ls_abs_structure_Flack 0.024(14)
_refine_ls_extinction_method none
_refine_ls_goodness_of_fit_ref 1.038
_refine_ls_hydrogen_treatment constr
_refine_ls_matrix_type full
_refine_ls_number_parameters 342
_refine_ls_number_reflns 5530
_refine_ls_number_restraints 1
_refine_ls_restrained_S_all 1.038
_refine_ls_R_factor_all 0.0442
_refine_ls_R_factor_gt 0.0429
_refine_ls_shift/su_max 0.000
_refine_ls_shift/su_mean 0.000
_refine_ls_structure_factor_coef Fsqd
_refine_ls_weighting_details 'calc w=1/[\s^2^(Fo^2^)+(0.0742P)^2^+0.2024P] where P=(Fo^2^+2Fc^2^)/3'
_refine_ls_weighting_scheme calc
_refine_ls_wR_factor_gt 0.1175
_refine_ls_wR_factor_ref 0.1188
_reflns_number_gt 5337
_reflns_number_total 5530
_reflns_threshold_expression I>2\s(I)
_cod_data_source_file bt5473.cif
_cod_data_source_block I
_cod_original_sg_symbol_H-M 'P 21'
_cod_database_code 2229334
_cod_database_fobs_code 2229334

loop_
_symmetry_equiv_pos_as_xyz
'x, y, z'
'-x, y+1/2, -z'

loop_
_atom_site_type_symbol
_atom_site_label
_atom_site_fract_x
_atom_site_fract_y
_atom_site_fract_z
_atom_site_U_iso_or_equiv
_atom_site_adp_type
_atom_site_calc_flag
_atom_site_refinement_flags
_atom_site_occupancy
_atom_site_disorder_assembly
_atom_site_disorder_group
Cl Cl1 -0.01593(3) 0.72974(8) -0.07850(3) 0.03101(13) Uani d . 1 . .
O O1 0.34716(12) 0.4238(3) 0.40093(10) 0.0353(4) Uani d . 1 . .
O O2 0.26503(15) 0.1327(3) 0.40399(12) 0.0463(4) Uani d . 1 . .
O O3 0.27784(11) 0.9153(2) -0.15431(10) 0.0298(3) Uani d . 1 . .
O O4 0.26583(13) 1.0712(2) -0.28151(11) 0.0372(4) Uani d . 1 . .
C C1 0.19066(14) 0.5857(4) 0.21099(14) 0.0296(4) Uani d . 1 . .
H H1A 0.1293 0.6516 0.2094 0.036 Uiso calc R 1 . .
H H1B 0.1835 0.4547 0.1837 0.036 Uiso calc R 1 . .
C C2 0.22185(15) 0.5574(4) 0.30664(14) 0.0322(5) Uani d . 1 . .
H H2A 0.2251 0.6871 0.3357 0.039 Uiso calc R 1 . .
H H2B 0.1760 0.4749 0.3370 0.039 Uiso calc R 1 . .
C C3 0.31775(16) 0.4575(3) 0.30991(14) 0.0302(4) Uani d . 1 . .
H H3 0.3122 0.3263 0.2810 0.036 Uiso calc R 1 . .
C C4 0.39682(15) 0.5760(4) 0.26497(15) 0.0330(5) Uani d . 1 . .
C C5 0.36160(14) 0.6135(3) 0.16899(14) 0.0284(4) Uani d . 1 . .
H H5 0.3543 0.4785 0.1440 0.034 Uiso calc R 1 . .
C C6 0.43350(14) 0.7172(5) 0.10948(16) 0.0399(5) Uani d . 1 . .
H H6A 0.4371 0.8589 0.1243 0.048 Uiso calc R 1 . .
H H6B 0.4957 0.6585 0.1191 0.048 Uiso calc R 1 . .
C C7 0.40540(14) 0.6949(4) 0.01315(16) 0.0382(6) Uani d . 1 . .
H H7A 0.4075 0.5535 -0.0024 0.046 Uiso calc R 1 . .
H H7B 0.4517 0.7645 -0.0223 0.046 Uiso calc R 1 . .
C C8 0.30584(14) 0.7777(3) -0.00945(15) 0.0290(4) Uani d . 1 . .
C C9 0.23589(13) 0.6866(3) 0.05772(13) 0.0224(4) Uani d . 1 . .
H H9 0.2401 0.5413 0.0478 0.027 Uiso calc R 1 . .
C C10 0.26190(13) 0.7119(3) 0.15757(13) 0.0256(4) Uani d . 1 . .
C C11 0.13101(13) 0.7367(4) 0.03798(13) 0.0270(4) Uani d . 1 . .
H H11A 0.0917 0.6278 0.0592 0.032 Uiso calc R 1 . .
H H11B 0.1139 0.8575 0.0697 0.032 Uiso calc R 1 . .
C C12 0.11030(13) 0.7687(3) -0.05947(13) 0.0241(4) Uani d . 1 . .
H H12 0.1244 0.9096 -0.0730 0.029 Uiso calc R 1 . .
C C13 0.17042(14) 0.6377(3) -0.11985(14) 0.0261(4) Uani d . 1 . .
C C14 0.27356(13) 0.7205(3) -0.10760(13) 0.0277(4) Uani d . 1 . .
C C15 0.34176(15) 0.5844(3) -0.15818(15) 0.0304(4) Uani d . 1 . .
H H15A 0.3441 0.4524 -0.1311 0.037 Uiso calc R 1 . .
H H15B 0.4051 0.6412 -0.1564 0.037 Uiso calc R 1 . .
C C16 0.30721(16) 0.5649(3) -0.25483(16) 0.0323(5) Uani d . 1 . .
H H16A 0.3600 0.5894 -0.2936 0.039 Uiso calc R 1 . .
H H16B 0.2848 0.4289 -0.2652 0.039 Uiso calc R 1 . .
C C17 0.22661(14) 0.7154(3) -0.27601(14) 0.0281(4) Uani d . 1 . .
C C18 0.13854(14) 0.6671(3) -0.21902(13) 0.0237(4) Uani d . 1 . .
H H18 0.0968 0.7849 -0.2214 0.028 Uiso calc R 1 . .
C C19 0.08285(15) 0.4893(3) -0.25754(14) 0.0285(4) Uani d . 1 . .
H H19A 0.0270 0.4666 -0.2224 0.034 Uiso calc R 1 . .
H H19B 0.1219 0.3694 -0.2540 0.034 Uiso calc R 1 . .
C C20 0.05171(17) 0.5218(4) -0.35383(15) 0.0364(5) Uani d . 1 . .
C C21 0.14176(17) 0.5539(4) -0.40761(14) 0.0339(5) Uani d . 1 . .
H H21A 0.1240 0.5786 -0.4682 0.041 Uiso calc R 1 . .
H H21B 0.1796 0.4322 -0.4057 0.041 Uiso calc R 1 . .
C C22 0.20191(16) 0.7308(4) -0.37383(14) 0.0344(4) Uani d . 1 . .
H H22A 0.2602 0.7367 -0.4069 0.041 Uiso calc R 1 . .
H H22B 0.1676 0.8551 -0.3842 0.041 Uiso calc R 1 . .
C C23 0.48479(19) 0.4402(5) 0.26288(18) 0.0484(7) Uani d . 1 . .
H H23A 0.4724 0.3265 0.2257 0.073 Uiso calc R 1 . .
H H23B 0.4994 0.3943 0.3211 0.073 Uiso calc R 1 . .
H H23C 0.5376 0.5148 0.2405 0.073 Uiso calc R 1 . .
C C24 0.42270(18) 0.7675(4) 0.31517(18) 0.0431(6) Uani d . 1 . .
H H24A 0.4655 0.8468 0.2810 0.065 Uiso calc R 1 . .
H H24B 0.4526 0.7323 0.3698 0.065 Uiso calc R 1 . .
H H24C 0.3662 0.8436 0.3262 0.065 Uiso calc R 1 . .
C C25 0.25426(19) 0.9299(4) 0.19146(16) 0.0384(5) Uani d . 1 . .
H H25A 0.3139 0.9971 0.1841 0.058 Uiso calc R 1 . .
H H25B 0.2383 0.9285 0.2524 0.058 Uiso calc R 1 . .
H H25C 0.2058 0.9998 0.1589 0.058 Uiso calc R 1 . .
C C26 0.3105(2) 1.0101(4) 0.00024(18) 0.0398(5) Uani d . 1 . .
H H26A 0.2478 1.0653 -0.0060 0.060 Uiso calc R 1 . .
H H26B 0.3505 1.0648 -0.0443 0.060 Uiso calc R 1 . .
H H26C 0.3359 1.0439 0.0570 0.060 Uiso calc R 1 . .
C C27 0.16265(15) 0.4122(3) -0.09463(13) 0.0279(4) Uani d . 1 . .
H H27A 0.1900 0.3917 -0.0375 0.042 Uiso calc R 1 . .
H H27B 0.1960 0.3321 -0.1366 0.042 Uiso calc R 1 . .
H H27C 0.0971 0.3731 -0.0942 0.042 Uiso calc R 1 . .
C C28 0.25886(16) 0.9156(3) -0.24151(15) 0.0302(4) Uani d . 1 . .
C C29 0.0028(2) 0.3326(5) -0.38573(18) 0.0538(8) Uani d . 1 . .
H H29A 0.0450 0.2201 -0.3790 0.081 Uiso calc R 1 . .
H H29B -0.0144 0.3476 -0.4464 0.081 Uiso calc R 1 . .
H H29C -0.0533 0.3098 -0.3520 0.081 Uiso calc R 1 . .
C C30 -0.01811(19) 0.6979(5) -0.36211(16) 0.0477(7) Uani d . 1 . .
H H30A -0.0713 0.6747 -0.3247 0.072 Uiso calc R 1 . .
H H30B -0.0398 0.7088 -0.4218 0.072 Uiso calc R 1 . .
H H30C 0.0131 0.8204 -0.3450 0.072 Uiso calc R 1 . .
C C31 0.31790(16) 0.2516(4) 0.43831(14) 0.0357(5) Uani d . 1 . .
C C32 0.36249(19) 0.2262(6) 0.52764(16) 0.0495(6) Uani d . 1 . .
H H32A 0.3218 0.1459 0.5636 0.074 Uiso calc R 1 . .
H H32B 0.3713 0.3558 0.5542 0.074 Uiso calc R 1 . .
H H32C 0.4228 0.1606 0.5221 0.074 Uiso calc R 1 . .

loop_
_atom_site_aniso_label
_atom_site_aniso_U_11
_atom_site_aniso_U_22
_atom_site_aniso_U_33
_atom_site_aniso_U_12
_atom_site_aniso_U_13
_atom_site_aniso_U_23
Cl1 0.0209(2) 0.0390(3) 0.0330(2) 0.0011(2) -0.00120(16) -0.0023(2)
O1 0.0357(8) 0.0442(9) 0.0259(7) 0.0047(7) -0.0085(6) -0.0020(7)
O2 0.0516(10) 0.0507(11) 0.0365(9) -0.0055(9) -0.0073(8) 0.0023(8)
O3 0.0297(8) 0.0218(7) 0.0381(8) -0.0039(6) 0.0031(6) 0.0019(6)
O4 0.0483(10) 0.0235(7) 0.0398(8) -0.0068(7) 0.0048(7) 0.0053(6)
C1 0.0181(9) 0.0431(11) 0.0275(10) 0.0026(8) -0.0025(7) -0.0031(9)
C2 0.0220(9) 0.0473(13) 0.0271(10) 0.0022(9) -0.0037(8) -0.0037(9)
C3 0.0300(10) 0.0364(11) 0.0241(9) 0.0037(9) -0.0059(8) -0.0034(8)
C4 0.0203(9) 0.0431(12) 0.0355(11) 0.0055(9) -0.0052(8) -0.0014(10)
C5 0.0191(9) 0.0333(11) 0.0328(10) 0.0023(8) -0.0021(7) 0.0002(8)
C6 0.0167(8) 0.0579(15) 0.0451(12) -0.0006(11) -0.0044(8) 0.0114(12)
C7 0.0174(9) 0.0555(15) 0.0418(12) -0.0025(10) 0.0030(8) 0.0086(10)
C8 0.0193(9) 0.0303(11) 0.0373(11) -0.0012(7) -0.0015(8) 0.0074(8)
C9 0.0170(8) 0.0216(9) 0.0286(9) 0.0007(6) -0.0007(7) -0.0021(7)
C10 0.0192(8) 0.0270(10) 0.0305(9) 0.0025(8) -0.0050(7) -0.0052(8)
C11 0.0203(8) 0.0306(9) 0.0300(9) 0.0040(9) -0.0023(7) -0.0041(9)
C12 0.0180(8) 0.0238(10) 0.0305(9) 0.0021(7) -0.0011(7) -0.0001(7)
C13 0.0209(9) 0.0279(9) 0.0294(10) -0.0014(8) 0.0019(7) -0.0018(8)
C14 0.0211(8) 0.0288(10) 0.0333(10) -0.0001(9) 0.0022(7) 0.0047(9)
C15 0.0212(9) 0.0272(9) 0.0429(11) 0.0009(8) 0.0047(8) -0.0003(9)
C16 0.0275(11) 0.0285(10) 0.0412(11) -0.0015(8) 0.0091(9) -0.0047(9)
C17 0.0276(9) 0.0221(9) 0.0348(10) -0.0039(8) 0.0087(8) 0.0009(8)
C18 0.0221(9) 0.0212(8) 0.0278(9) -0.0014(7) 0.0037(7) 0.0015(7)
C19 0.0276(10) 0.0305(10) 0.0274(10) -0.0075(8) 0.0022(8) -0.0007(8)
C20 0.0303(11) 0.0519(14) 0.0270(10) -0.0083(10) 0.0001(9) -0.0029(9)
C21 0.0364(12) 0.0390(12) 0.0263(10) 0.0000(10) 0.0033(8) 0.0013(9)
C22 0.0408(11) 0.0295(10) 0.0330(10) -0.0025(10) 0.0101(8) 0.0009(9)
C23 0.0321(12) 0.0718(19) 0.0413(13) 0.0215(13) -0.0058(10) 0.0050(13)
C24 0.0338(11) 0.0483(15) 0.0469(13) -0.0085(11) -0.0169(10) -0.0006(11)
C25 0.0430(13) 0.0325(11) 0.0394(12) 0.0080(10) -0.0144(10) -0.0102(10)
C26 0.0450(13) 0.0319(11) 0.0422(13) -0.0106(10) -0.0083(11) 0.0030(10)
C27 0.0281(10) 0.0255(9) 0.0302(10) -0.0036(8) 0.0023(8) -0.0004(8)
C28 0.0280(10) 0.0254(9) 0.0372(11) -0.0033(8) 0.0089(8) 0.0014(9)
C29 0.0549(18) 0.0704(19) 0.0361(13) -0.0270(15) 0.0009(12) -0.0084(13)
C30 0.0374(12) 0.072(2) 0.0342(11) 0.0081(13) -0.0040(9) 0.0052(12)
C31 0.0312(10) 0.0468(13) 0.0290(10) 0.0090(11) -0.0011(8) -0.0004(10)
C32 0.0479(13) 0.0700(18) 0.0304(11) 0.0069(16) -0.0079(10) 0.0091(14)

loop_
_atom_type_symbol
_atom_type_description
_atom_type_scat_dispersion_real
_atom_type_scat_dispersion_imag
_atom_type_scat_source
C C 0.0181 0.0091 'International Tables Vol C Tables 4.2.6.8 and 6.1.1.4'
H H 0.0000 0.0000 'International Tables Vol C Tables 4.2.6.8 and 6.1.1.4'
O O 0.0492 0.0322 'International Tables Vol C Tables 4.2.6.8 and 6.1.1.4'
Cl Cl 0.3639 0.7018 'International Tables Vol C Tables 4.2.6.8 and 6.1.1.4'

loop_
_geom_angle_atom_site_label_1
_geom_angle_atom_site_label_2
_geom_angle_atom_site_label_3
_geom_angle_site_symmetry_1
_geom_angle_site_symmetry_3
_geom_angle
_geom_angle_publ_flag
C31 O1 C3 . . 116.63(18) ?
C28 O3 C14 . . 117.76(16) ?
C2 C1 C10 . . 112.78(17) ?
C2 C1 H1A . . 109.0 ?
C10 C1 H1A . . 109.0 ?
C2 C1 H1B . . 109.0 ?
C10 C1 H1B . . 109.0 ?
H1A C1 H1B . . 107.8 ?
C3 C2 C1 . . 109.51(17) ?
C3 C2 H2A . . 109.8 ?
C1 C2 H2A . . 109.8 ?
C3 C2 H2B . . 109.8 ?
C1 C2 H2B . . 109.8 ?
H2A C2 H2B . . 108.2 ?
O1 C3 C2 . . 110.13(17) ?
O1 C3 C4 . . 107.68(17) ?
C2 C3 C4 . . 114.56(19) ?
O1 C3 H3 . . 108.1 ?
C2 C3 H3 . . 108.1 ?
C4 C3 H3 . . 108.1 ?
C24 C4 C3 . . 112.0(2) ?
C24 C4 C23 . . 108.2(2) ?
C3 C4 C23 . . 107.4(2) ?
C24 C4 C5 . . 114.1(2) ?
C3 C4 C5 . . 106.04(17) ?
C23 C4 C5 . . 108.86(19) ?
C6 C5 C10 . . 110.29(18) ?
C6 C5 C4 . . 114.97(17) ?
C10 C5 C4 . . 116.68(17) ?
C6 C5 H5 . . 104.4 ?
C10 C5 H5 . . 104.4 ?
C4 C5 H5 . . 104.4 ?
C7 C6 C5 . . 111.14(19) ?
C7 C6 H6A . . 109.4 ?
C5 C6 H6A . . 109.4 ?
C7 C6 H6B . . 109.4 ?
C5 C6 H6B . . 109.4 ?
H6A C6 H6B . . 108.0 ?
C6 C7 C8 . . 114.00(19) ?
C6 C7 H7A . . 108.8 ?
C8 C7 H7A . . 108.8 ?
C6 C7 H7B . . 108.8 ?
C8 C7 H7B . . 108.8 ?
H7A C7 H7B . . 107.6 ?
C7 C8 C9 . . 107.22(17) ?
C7 C8 C26 . . 107.2(2) ?
C9 C8 C26 . . 110.55(19) ?
C7 C8 C14 . . 111.84(18) ?
C9 C8 C14 . . 110.34(16) ?
C26 C8 C14 . . 109.59(18) ?
C11 C9 C8 . . 113.67(17) ?
C11 C9 C10 . . 112.29(15) ?
C8 C9 C10 . . 117.06(16) ?
C11 C9 H9 . . 104.0 ?
C8 C9 H9 . . 104.0 ?
C10 C9 H9 . . 104.0 ?
C25 C10 C1 . . 106.53(18) ?
C25 C10 C5 . . 115.01(17) ?
C1 C10 C5 . . 107.68(17) ?
C25 C10 C9 . . 114.12(17) ?
C1 C10 C9 . . 107.86(15) ?
C5 C10 C9 . . 105.32(15) ?
C12 C11 C9 . . 113.15(15) ?
C12 C11 H11A . . 108.9 ?
C9 C11 H11A . . 108.9 ?
C12 C11 H11B . . 108.9 ?
C9 C11 H11B . . 108.9 ?
H11A C11 H11B . . 107.8 ?
C11 C12 C13 . . 113.91(16) ?
C11 C12 Cl1 . . 108.18(13) ?
C13 C12 Cl1 . . 111.72(14) ?
C11 C12 H12 . . 107.6 ?
C13 C12 H12 . . 107.6 ?
Cl1 C12 H12 . . 107.6 ?
C12 C13 C27 . . 111.07(17) ?
C12 C13 C14 . . 104.35(16) ?
C27 C13 C14 . . 112.24(17) ?
C12 C13 C18 . . 110.54(16) ?
C27 C13 C18 . . 109.62(16) ?
C14 C13 C18 . . 108.90(15) ?
O3 C14 C15 . . 104.16(15) ?
O3 C14 C13 . . 107.05(16) ?
C15 C14 C13 . . 108.61(18) ?
O3 C14 C8 . . 103.27(17) ?
C15 C14 C8 . . 115.83(17) ?
C13 C14 C8 . . 116.64(15) ?
C14 C15 C16 . . 109.57(17) ?
C14 C15 H15A . . 109.8 ?
C16 C15 H15A . . 109.8 ?
C14 C15 H15B . . 109.8 ?
C16 C15 H15B . . 109.8 ?
H15A C15 H15B . . 108.2 ?
C17 C16 C15 . . 111.53(17) ?
C17 C16 H16A . . 109.3 ?
C15 C16 H16A . . 109.3 ?
C17 C16 H16B . . 109.3 ?
C15 C16 H16B . . 109.3 ?
H16A C16 H16B . . 108.0 ?
C28 C17 C22 . . 110.32(19) ?
C28 C17 C16 . . 106.33(18) ?
C22 C17 C16 . . 113.95(18) ?
C28 C17 C18 . . 103.14(16) ?
C22 C17 C18 . . 112.56(16) ?
C16 C17 C18 . . 109.82(17) ?
C19 C18 C17 . . 110.67(17) ?
C19 C18 C13 . . 114.17(16) ?
C17 C18 C13 . . 109.81(16) ?
C19 C18 H18 . . 107.3 ?
C17 C18 H18 . . 107.3 ?
C13 C18 H18 . . 107.3 ?
C18 C19 C20 . . 113.35(18) ?
C18 C19 H19A . . 108.9 ?
C20 C19 H19A . . 108.9 ?
C18 C19 H19B . . 108.9 ?
C20 C19 H19B . . 108.9 ?
H19A C19 H19B . . 107.7 ?
C29 C20 C30 . . 108.6(2) ?
C29 C20 C21 . . 108.7(2) ?
C30 C20 C21 . . 112.6(2) ?
C29 C20 C19 . . 108.3(2) ?
C30 C20 C19 . . 111.1(2) ?
C21 C20 C19 . . 107.46(18) ?
C20 C21 C22 . . 112.59(19) ?
C20 C21 H21A . . 109.1 ?
C22 C21 H21A . . 109.1 ?
C20 C21 H21B . . 109.1 ?
C22 C21 H21B . . 109.1 ?
H21A C21 H21B . . 107.8 ?
C17 C22 C21 . . 113.23(19) ?
C17 C22 H22A . . 108.9 ?
C21 C22 H22A . . 108.9 ?
C17 C22 H22B . . 108.9 ?
C21 C22 H22B . . 108.9 ?
H22A C22 H22B . . 107.7 ?
C4 C23 H23A . . 109.5 ?
C4 C23 H23B . . 109.5 ?
H23A C23 H23B . . 109.5 ?
C4 C23 H23C . . 109.5 ?
H23A C23 H23C . . 109.5 ?
H23B C23 H23C . . 109.5 ?
C4 C24 H24A . . 109.5 ?
C4 C24 H24B . . 109.5 ?
H24A C24 H24B . . 109.5 ?
C4 C24 H24C . . 109.5 ?
H24A C24 H24C . . 109.5 ?
H24B C24 H24C . . 109.5 ?
C10 C25 H25A . . 109.5 ?
C10 C25 H25B . . 109.5 ?
H25A C25 H25B . . 109.5 ?
C10 C25 H25C . . 109.5 ?
H25A C25 H25C . . 109.5 ?
H25B C25 H25C . . 109.5 ?
C8 C26 H26A . . 109.5 ?
C8 C26 H26B . . 109.5 ?
H26A C26 H26B . . 109.5 ?
C8 C26 H26C . . 109.5 ?
H26A C26 H26C . . 109.5 ?
H26B C26 H26C . . 109.5 ?
C13 C27 H27A . . 109.5 ?
C13 C27 H27B . . 109.5 ?
H27A C27 H27B . . 109.5 ?
C13 C27 H27C . . 109.5 ?
H27A C27 H27C . . 109.5 ?
H27B C27 H27C . . 109.5 ?
O4 C28 O3 . . 118.8(2) ?
O4 C28 C17 . . 127.6(2) ?
O3 C28 C17 . . 113.55(18) ?
C20 C29 H29A . . 109.5 ?
C20 C29 H29B . . 109.5 ?
H29A C29 H29B . . 109.5 ?
C20 C29 H29C . . 109.5 ?
H29A C29 H29C . . 109.5 ?
H29B C29 H29C . . 109.5 ?
C20 C30 H30A . . 109.5 ?
C20 C30 H30B . . 109.5 ?
H30A C30 H30B . . 109.5 ?
C20 C30 H30C . . 109.5 ?
H30A C30 H30C . . 109.5 ?
H30B C30 H30C . . 109.5 ?
O2 C31 O1 . . 124.5(2) ?
O2 C31 C32 . . 124.9(3) ?
O1 C31 C32 . . 110.7(2) ?
C31 C32 H32A . . 109.5 ?
C31 C32 H32B . . 109.5 ?
H32A C32 H32B . . 109.5 ?
C31 C32 H32C . . 109.5 ?
H32A C32 H32C . . 109.5 ?
H32B C32 H32C . . 109.5 ?

loop_
_geom_bond_atom_site_label_1
_geom_bond_atom_site_label_2
_geom_bond_site_symmetry_2
_geom_bond_distance
_geom_bond_publ_flag
Cl1 C12 . 1.8191(19) ?
O1 C31 . 1.346(3) ?
O1 C3 . 1.463(3) ?
O2 C31 . 1.203(3) ?
O3 C28 . 1.355(3) ?
O3 C14 . 1.480(3) ?
O4 C28 . 1.206(3) ?
C1 C2 . 1.532(3) ?
C1 C10 . 1.548(3) ?
C1 H1A . 0.9700 ?
C1 H1B . 0.9700 ?
C2 C3 . 1.507(3) ?
C2 H2A . 0.9700 ?
C2 H2B . 0.9700 ?
C3 C4 . 1.533(3) ?
C3 H3 . 0.9800 ?
C4 C24 . 1.528(4) ?
C4 C23 . 1.535(3) ?
C4 C5 . 1.562(3) ?
C5 C6 . 1.532(3) ?
C5 C10 . 1.559(3) ?
C5 H5 . 0.9800 ?
C6 C7 . 1.526(3) ?
C6 H6A . 0.9700 ?
C6 H6B . 0.9700 ?
C7 C8 . 1.544(3) ?
C7 H7A . 0.9700 ?
C7 H7B . 0.9700 ?
C8 C9 . 1.553(3) ?
C8 C26 . 1.554(3) ?
C8 C14 . 1.607(3) ?
C9 C11 . 1.542(2) ?
C9 C10 . 1.573(3) ?
C9 H9 . 0.9800 ?
C10 C25 . 1.543(3) ?
C11 C12 . 1.528(3) ?
C11 H11A . 0.9700 ?
C11 H11B . 0.9700 ?
C12 C13 . 1.531(3) ?
C12 H12 . 0.9800 ?
C13 C27 . 1.552(3) ?
C13 C14 . 1.564(3) ?
C13 C18 . 1.587(3) ?
C14 C15 . 1.535(3) ?
C15 C16 . 1.554(3) ?
C15 H15A . 0.9700 ?
C15 H15B . 0.9700 ?
C16 C17 . 1.546(3) ?
C16 H16A . 0.9700 ?
C16 H16B . 0.9700 ?
C17 C28 . 1.500(3) ?
C17 C22 . 1.533(3) ?
C17 C18 . 1.557(2) ?
C18 C19 . 1.533(3) ?
C18 H18 . 0.9800 ?
C19 C20 . 1.545(3) ?
C19 H19A . 0.9700 ?
C19 H19B . 0.9700 ?
C20 C29 . 1.513(4) ?
C20 C30 . 1.534(4) ?
C20 C21 . 1.534(3) ?
C21 C22 . 1.536(3) ?
C21 H21A . 0.9700 ?
C21 H21B . 0.9700 ?
C22 H22A . 0.9700 ?
C22 H22B . 0.9700 ?
C23 H23A . 0.9600 ?
C23 H23B . 0.9600 ?
C23 H23C . 0.9600 ?
C24 H24A . 0.9600 ?
C24 H24B . 0.9600 ?
C24 H24C . 0.9600 ?
C25 H25A . 0.9600 ?
C25 H25B . 0.9600 ?
C25 H25C . 0.9600 ?
C26 H26A . 0.9600 ?
C26 H26B . 0.9600 ?
C26 H26C . 0.9600 ?
C27 H27A . 0.9600 ?
C27 H27B . 0.9600 ?
C27 H27C . 0.9600 ?
C29 H29A . 0.9600 ?
C29 H29B . 0.9600 ?
C29 H29C . 0.9600 ?
C30 H30A . 0.9600 ?
C30 H30B . 0.9600 ?
C30 H30C . 0.9600 ?
C31 C32 . 1.505(3) ?
C32 H32A . 0.9600 ?
C32 H32B . 0.9600 ?
C32 H32C . 0.9600 ?

loop_
_geom_hbond_atom_site_label_D
_geom_hbond_atom_site_label_H
_geom_hbond_atom_site_label_A
_geom_hbond_site_symmetry_A
_geom_hbond_distance_DH
_geom_hbond_distance_HA
_geom_hbond_distance_DA
_geom_hbond_angle_DHA
_geom_hbond_publ_flag
C16 H16B O4 1_545 0.97 2.41 3.358(2) 167 y
C32 H32A O4 1_546 0.96 2.55 3.390(3) 146 y

loop_
_geom_torsion_atom_site_label_1
_geom_torsion_atom_site_label_2
_geom_torsion_atom_site_label_3
_geom_torsion_atom_site_label_4
_geom_torsion_site_symmetry_1
_geom_torsion_site_symmetry_2
_geom_torsion_site_symmetry_3
_geom_torsion_site_symmetry_4
_geom_torsion
_geom_torsion_publ_flag
C10 C1 C2 C3 . . . . -58.0(3) ?
C31 O1 C3 C2 . . . . 87.0(2) ?
C31 O1 C3 C4 . . . . -147.49(19) ?
C1 C2 C3 O1 . . . . -178.22(19) ?
C1 C2 C3 C4 . . . . 60.2(2) ?
O1 C3 C4 C24 . . . . -53.5(2) ?
C2 C3 C4 C24 . . . . 69.4(2) ?
O1 C3 C4 C23 . . . . 65.1(2) ?
C2 C3 C4 C23 . . . . -172.0(2) ?
O1 C3 C4 C5 . . . . -178.59(17) ?
C2 C3 C4 C5 . . . . -55.7(2) ?
C24 C4 C5 C6 . . . . 60.6(3) ?
C3 C4 C5 C6 . . . . -175.7(2) ?
C23 C4 C5 C6 . . . . -60.4(3) ?
C24 C4 C5 C10 . . . . -70.9(3) ?
C3 C4 C5 C10 . . . . 52.9(2) ?
C23 C4 C5 C10 . . . . 168.2(2) ?
C10 C5 C6 C7 . . . . -61.6(3) ?
C4 C5 C6 C7 . . . . 164.0(2) ?
C5 C6 C7 C8 . . . . 57.3(3) ?
C6 C7 C8 C9 . . . . -50.2(3) ?
C6 C7 C8 C26 . . . . 68.5(3) ?
C6 C7 C8 C14 . . . . -171.3(2) ?
C7 C8 C9 C11 . . . . -173.74(19) ?
C26 C8 C9 C11 . . . . 69.7(2) ?
C14 C8 C9 C11 . . . . -51.7(2) ?
C7 C8 C9 C10 . . . . 52.7(2) ?
C26 C8 C9 C10 . . . . -63.9(2) ?
C14 C8 C9 C10 . . . . 174.74(16) ?
C2 C1 C10 C25 . . . . -70.6(2) ?
C2 C1 C10 C5 . . . . 53.3(2) ?
C2 C1 C10 C9 . . . . 166.51(17) ?
C6 C5 C10 C25 . . . . -67.8(3) ?
C4 C5 C10 C25 . . . . 65.8(3) ?
C6 C5 C10 C1 . . . . 173.67(18) ?
C4 C5 C10 C1 . . . . -52.7(2) ?
C6 C5 C10 C9 . . . . 58.8(2) ?
C4 C5 C10 C9 . . . . -167.64(18) ?
C11 C9 C10 C25 . . . . -64.6(2) ?
C8 C9 C10 C25 . . . . 69.6(2) ?
C11 C9 C10 C1 . . . . 53.6(2) ?
C8 C9 C10 C1 . . . . -172.27(17) ?
C11 C9 C10 C5 . . . . 168.34(17) ?
C8 C9 C10 C5 . . . . -57.5(2) ?
C8 C9 C11 C12 . . . . 28.7(3) ?
C10 C9 C11 C12 . . . . 164.46(17) ?
C9 C11 C12 C13 . . . . 33.5(3) ?
C9 C11 C12 Cl1 . . . . 158.41(15) ?
C11 C12 C13 C27 . . . . 53.4(2) ?
Cl1 C12 C13 C27 . . . . -69.55(19) ?
C11 C12 C13 C14 . . . . -67.8(2) ?
Cl1 C12 C13 C14 . . . . 169.29(13) ?
C11 C12 C13 C18 . . . . 175.31(16) ?
Cl1 C12 C13 C18 . . . . 52.36(19) ?
C28 O3 C14 C15 . . . . 55.2(2) ?
C28 O3 C14 C13 . . . . -59.7(2) ?
C28 O3 C14 C8 . . . . 176.65(16) ?
C12 C13 C14 O3 . . . . -74.01(19) ?
C27 C13 C14 O3 . . . . 165.62(16) ?
C18 C13 C14 O3 . . . . 44.0(2) ?
C12 C13 C14 C15 . . . . 174.07(17) ?
C27 C13 C14 C15 . . . . 53.7(2) ?
C18 C13 C14 C15 . . . . -67.9(2) ?
C12 C13 C14 C8 . . . . 41.0(2) ?
C27 C13 C14 C8 . . . . -79.4(2) ?
C18 C13 C14 C8 . . . . 159.04(17) ?
C7 C8 C14 O3 . . . . -108.90(18) ?
C9 C8 C14 O3 . . . . 131.84(15) ?
C26 C8 C14 O3 . . . . 9.9(2) ?
C7 C8 C14 C15 . . . . 4.3(3) ?
C9 C8 C14 C15 . . . . -115.00(19) ?
C26 C8 C14 C15 . . . . 123.0(2) ?
C7 C8 C14 C13 . . . . 134.01(19) ?
C9 C8 C14 C13 . . . . 14.8(2) ?
C26 C8 C14 C13 . . . . -107.2(2) ?
O3 C14 C15 C16 . . . . -60.3(2) ?
C13 C14 C15 C16 . . . . 53.5(2) ?
C8 C14 C15 C16 . . . . -172.97(17) ?
C14 C15 C16 C17 . . . . 10.2(2) ?
C15 C16 C17 C28 . . . . 47.7(2) ?
C15 C16 C17 C22 . . . . 169.42(18) ?
C15 C16 C17 C18 . . . . -63.3(2) ?
C28 C17 C18 C19 . . . . 167.84(17) ?
C22 C17 C18 C19 . . . . 49.0(2) ?
C16 C17 C18 C19 . . . . -79.1(2) ?
C28 C17 C18 C13 . . . . -65.2(2) ?
C22 C17 C18 C13 . . . . 175.90(18) ?
C16 C17 C18 C13 . . . . 47.8(2) ?
C12 C13 C18 C19 . . . . -106.4(2) ?
C27 C13 C18 C19 . . . . 16.4(2) ?
C14 C13 C18 C19 . . . . 139.51(18) ?
C12 C13 C18 C17 . . . . 128.64(17) ?
C27 C13 C18 C17 . . . . -108.59(18) ?
C14 C13 C18 C17 . . . . 14.6(2) ?
C17 C18 C19 C20 . . . . -56.0(2) ?
C13 C18 C19 C20 . . . . 179.47(17) ?
C18 C19 C20 C29 . . . . 176.8(2) ?
C18 C19 C20 C30 . . . . -64.1(3) ?
C18 C19 C20 C21 . . . . 59.5(3) ?
C29 C20 C21 C22 . . . . -174.1(2) ?
C30 C20 C21 C22 . . . . 65.6(3) ?
C19 C20 C21 C22 . . . . -57.1(3) ?
C28 C17 C22 C21 . . . . -163.09(19) ?
C16 C17 C22 C21 . . . . 77.4(2) ?
C18 C17 C22 C21 . . . . -48.5(3) ?
C20 C21 C22 C17 . . . . 53.8(3) ?
C14 O3 C28 O4 . . . . -176.93(19) ?
C14 O3 C28 C17 . . . . 5.6(3) ?
C22 C17 C28 O4 . . . . 0.0(3) ?
C16 C17 C28 O4 . . . . 124.0(2) ?
C18 C17 C28 O4 . . . . -120.4(2) ?
C22 C17 C28 O3 . . . . 177.17(17) ?
C16 C17 C28 O3 . . . . -58.8(2) ?
C18 C17 C28 O3 . . . . 56.7(2) ?
C3 O1 C31 O2 . . . . -5.0(3) ?
C3 O1 C31 C32 . . . . 173.44(19) ?

loop_
_cod_related_entry_id
_cod_related_entry_database
_cod_related_entry_code
1 ChemSpider 30656513
